data_7130510
loop_
_publ_author_name
'Perales, Diana'
'Bhowmick, Rina'
'Zeller, Matthias'
'Miro, Pere'
'Vlaisavljevich, Bess'
'Bart, Suzanne C.'

_publ_section_title
;
 Isolation of uranium(iii) primary phosphido complexes
;
_journal_name_full 'Chemical Communications'
_journal_paper_doi 10.1039/D2CC02207A
_journal_year 2022
_chemical_formula_moiety 'C48 H74 B2 N12 P U'
_chemical_formula_sum 'C48 H74 B2 N12 P U'
_chemical_formula_weight 1109.81
_space_group_crystal_system monoclinic
_space_group_IT_number 14
_space_group_name_Hall '-P 2yn'
_space_group_name_H-M_alt 'P 1 21/n 1'
_atom_sites_solution_hydrogens mixed
_atom_sites_solution_primary direct
_atom_sites_solution_secondary difmap
_audit_creation_method SHELXL-2018/3
_audit_update_record
;
2022-03-28 deposited with the CCDC.	2022-08-04 downloaded from the CCDC.
;
_cell_angle_alpha 90
_cell_angle_beta 118.9150(10)
_cell_angle_gamma 90
_cell_formula_units_Z 4
_cell_length_a 23.1916(8)
_cell_length_b 10.9114(3)
_cell_length_c 23.5679(8)
_cell_measurement_reflns_used 9918
_cell_measurement_temperature 150(2)
_cell_measurement_theta_max 72.1329
_cell_measurement_theta_min 3.7206
_cell_volume 5220.4(3)
_computing_cell_refinement 'SAINT V8.40B (Bruker, 2020)'
_computing_data_collection 'Apex3 v2019.11-0 (Bruker, 2020)'
_computing_data_reduction 'SAINT V8.40B (Bruker, 2020)'
_computing_structure_refinement
;  
SHELXL-2018/3 (Sheldrick, 2015a, 2018), 
SHELXLE Rev1117 (H\"ubschle et al., 2011)
;
_computing_structure_solution 'SHELXT (Sheldrick, 2015)'
_diffrn_ambient_temperature 150(2)
_diffrn_detector_area_resol_mean 7.4074
_diffrn_measured_fraction_theta_full 0.989
_diffrn_measured_fraction_theta_max 0.984
_diffrn_measurement_device_type
;
Bruker AXS D8 Quest diffractometer with PhotonIII_C14 charge-integrating pixel 
array detector (CPAD)
;
_diffrn_measurement_method 'omega and phi scans'
_diffrn_radiation_monochromator 'laterally graded multilayer (Goebel) mirror'
_diffrn_radiation_type CuK\a
_diffrn_radiation_wavelength 1.54178
_diffrn_reflns_av_R_equivalents 0.0653
_diffrn_reflns_av_unetI/netI 0.0628
_diffrn_reflns_Laue_measured_fraction_full 0.989
_diffrn_reflns_Laue_measured_fraction_max 0.984
_diffrn_reflns_limit_h_max 22
_diffrn_reflns_limit_h_min -28
_diffrn_reflns_limit_k_max 11
_diffrn_reflns_limit_k_min -13
_diffrn_reflns_limit_l_max 29
_diffrn_reflns_limit_l_min -25
_diffrn_reflns_number 31924
_diffrn_reflns_point_group_measured_fraction_full 0.989
_diffrn_reflns_point_group_measured_fraction_max 0.984
_diffrn_reflns_theta_full 67.679
_diffrn_reflns_theta_max 72.146
_diffrn_reflns_theta_min 2.194
_diffrn_source 'I-mu-S microsource X-ray tube'
_diffrn_source_current '1.0 mA'
_diffrn_source_voltage '50 kV'
_exptl_absorpt_coefficient_mu 9.379
_exptl_absorpt_correction_T_max 0.7536
_exptl_absorpt_correction_T_min 0.5173
_exptl_absorpt_correction_type multi-scan
_exptl_absorpt_process_details
;
SADABS 2016/2: Krause, L., Herbst-Irmer, R., Sheldrick G.M. & Stalke D. (2015). J. Appl. Cryst. 48, 3-10.
;
_exptl_crystal_colour green
_exptl_crystal_density_diffrn 1.412
_exptl_crystal_description rod
_exptl_crystal_F_000 2252
_exptl_crystal_size_max 0.100
_exptl_crystal_size_mid 0.060
_exptl_crystal_size_min 0.030
_refine_diff_density_max 1.265
_refine_diff_density_min -1.242
_refine_diff_density_rms 0.113
_refine_ls_extinction_method none
_refine_ls_goodness_of_fit_ref 1.097
_refine_ls_hydrogen_treatment mixed
_refine_ls_matrix_type full
_refine_ls_number_parameters 603
_refine_ls_number_reflns 10132
_refine_ls_number_restraints 0
_refine_ls_restrained_S_all 1.097
_refine_ls_R_factor_all 0.0518
_refine_ls_R_factor_gt 0.0397
_refine_ls_shift/su_max 0.004
_refine_ls_shift/su_mean 0.000
_refine_ls_structure_factor_coef Fsqd
_refine_ls_weighting_details 'w=1/[\s^2^(Fo^2^)+5.5020P] where P=(Fo^2^+2Fc^2^)/3'
_refine_ls_weighting_scheme calc
_refine_ls_wR_factor_gt 0.0750
_refine_ls_wR_factor_ref 0.0780
_reflns_Friedel_coverage 0.000
_reflns_number_gt 8488
_reflns_number_total 10132
_reflns_threshold_expression 'I > 2\s(I)'
_cod_data_source_file d2cc02207a3.cif
_cod_data_source_block dp4184_a_0m_a
_cod_original_sg_symbol_H-M 'P 21/n'
_cod_database_code 7130510
_shelx_shelxl_version_number 2018/3
_shelx_space_group_comment
;
The symmetry employed for this shelxl refinement is uniquely defined
by the following loop, which should always be used as a source of
symmetry information in preference to the above space-group names.
They are only intended as comments.
;
_shelx_estimated_absorpt_t_min 0.454
_shelx_estimated_absorpt_t_max 0.766

loop_
_space_group_symop_operation_xyz
'x, y, z'
'-x+1/2, y+1/2, -z+1/2'
'-x, -y, -z'
'x-1/2, -y-1/2, z-1/2'

loop_
_atom_site_label
_atom_site_type_symbol
_atom_site_fract_x
_atom_site_fract_y
_atom_site_fract_z
_atom_site_U_iso_or_equiv
_atom_site_adp_type
_atom_site_occupancy
_atom_site_site_symmetry_order
_atom_site_calc_flag
_atom_site_refinement_flags_posn
_atom_site_refinement_flags_adp
_atom_site_refinement_flags_occupancy
_atom_site_disorder_assembly
_atom_site_disorder_group
U1 U 0.74918(2) 0.67951(2) 0.47032(2) 0.02299(5) Uani 1 1 d . . . . .
P1 P 0.61202(6) 0.66518(14) 0.36036(6) 0.0330(3) Uani 1 1 d . . . . .
H1P H 0.587(3) 0.751(6) 0.381(3) 0.050 Uiso 1 1 d . U . . .
N1 N 0.8647(2) 0.5747(4) 0.54900(18) 0.0277(9) Uani 1 1 d . . . . .
N2 N 0.8015(2) 0.6295(4) 0.39996(18) 0.0318(10) Uani 1 1 d . . . . .
N3 N 0.73898(18) 0.4411(4) 0.46560(18) 0.0257(9) Uani 1 1 d . . . . .
N4 N 0.88694(19) 0.4842(4) 0.52427(18) 0.0279(9) Uani 1 1 d . . . . .
N5 N 0.82909(19) 0.5171(4) 0.40207(18) 0.0263(9) Uani 1 1 d . . . . .
N6 N 0.7803(2) 0.3726(4) 0.45199(18) 0.0266(9) Uani 1 1 d . . . . .
N7 N 0.6957(2) 0.9138(4) 0.43453(18) 0.0286(9) Uani 1 1 d . . . . .
N8 N 0.7508(2) 0.7121(4) 0.5781(2) 0.0362(11) Uani 1 1 d . . . . .
N9 N 0.8334(2) 0.8551(4) 0.52249(18) 0.0279(10) Uani 1 1 d . . . . .
N10 N 0.6917(2) 0.9241(4) 0.49141(19) 0.0272(9) Uani 1 1 d . . . . .
N11 N 0.7580(2) 0.8267(4) 0.60180(17) 0.0281(9) Uani 1 1 d . . . . .
N12 N 0.8168(2) 0.9478(4) 0.55146(18) 0.0283(9) Uani 1 1 d . . . . .
C1 C 0.5462(2) 0.5501(5) 0.3328(2) 0.0275(11) Uani 1 1 d . . . . .
C2 C 0.6368(3) 0.4063(6) 0.4735(3) 0.0376(13) Uani 1 1 d . . . . .
H2A H 0.594344 0.380071 0.437630 0.056 Uiso 1 1 calc R U . . .
H2B H 0.637375 0.495758 0.477295 0.056 Uiso 1 1 calc R U . . .
H2C H 0.642933 0.369282 0.513986 0.056 Uiso 1 1 calc R U . . .
C3 C 0.6910(2) 0.3662(5) 0.4609(2) 0.0289(11) Uani 1 1 d . . . . .
C4 C 0.7021(3) 0.2491(5) 0.4446(3) 0.0345(12) Uani 1 1 d . . . . .
H4 H 0.676123 0.178162 0.439024 0.041 Uiso 1 1 calc R U . . .
C5 C 0.7582(3) 0.2561(5) 0.4381(2) 0.0316(12) Uani 1 1 d . . . . .
C6 C 0.7889(3) 0.1583(5) 0.4171(3) 0.0398(13) Uani 1 1 d . . . . .
H6A H 0.770300 0.078547 0.418669 0.060 Uiso 1 1 calc R U . . .
H6B H 0.836576 0.157471 0.446116 0.060 Uiso 1 1 calc R U . . .
H6C H 0.779854 0.174844 0.372663 0.060 Uiso 1 1 calc R U . . .
C7 C 0.8684(3) 0.3923(6) 0.3394(3) 0.0455(16) Uani 1 1 d . . . . .
H7A H 0.840388 0.322037 0.335389 0.068 Uiso 1 1 calc R U . . .
H7B H 0.912637 0.379181 0.375932 0.068 Uiso 1 1 calc R U . . .
H7C H 0.871126 0.401242 0.299366 0.068 Uiso 1 1 calc R U . . .
C8 C 0.8397(2) 0.5056(6) 0.3507(2) 0.0337(13) Uani 1 1 d . . . . .
C9 C 0.8192(3) 0.6111(6) 0.3155(2) 0.0391(14) Uani 1 1 d . . . . .
H9 H 0.820602 0.629368 0.276798 0.047 Uiso 1 1 calc R U . . .
C10 C 0.7959(3) 0.6866(6) 0.3472(2) 0.0383(13) Uani 1 1 d . . . . .
C11 C 0.7673(4) 0.8117(7) 0.3304(3) 0.065(2) Uani 1 1 d . . . . .
H11A H 0.719124 0.806075 0.306170 0.098 Uiso 1 1 calc R U . . .
H11B H 0.783302 0.852982 0.303792 0.098 Uiso 1 1 calc R U . . .
H11C H 0.780543 0.858732 0.370289 0.098 Uiso 1 1 calc R U . . .
C12 C 0.9878(3) 0.3569(6) 0.5555(3) 0.0420(14) Uani 1 1 d . . . . .
H12A H 0.964054 0.278689 0.543959 0.063 Uiso 1 1 calc R U . . .
H12B H 1.030435 0.346220 0.594620 0.063 Uiso 1 1 calc R U . . .
H12C H 0.994835 0.384444 0.519739 0.063 Uiso 1 1 calc R U . . .
C13 C 0.9484(2) 0.4500(5) 0.5679(2) 0.0307(12) Uani 1 1 d . . . . .
C14 C 0.9664(2) 0.5186(5) 0.6228(2) 0.0335(13) Uani 1 1 d . . . . .
H14 H 1.006795 0.513457 0.662222 0.040 Uiso 1 1 calc R U . . .
C15 C 0.9145(2) 0.5966(5) 0.6097(2) 0.0307(12) Uani 1 1 d . . . . .
C16 C 0.9125(3) 0.6909(6) 0.6547(2) 0.0405(14) Uani 1 1 d . . . . .
H16A H 0.894273 0.767392 0.630828 0.061 Uiso 1 1 calc R U . . .
H16B H 0.957239 0.705713 0.690007 0.061 Uiso 1 1 calc R U . . .
H16C H 0.884718 0.661679 0.672626 0.061 Uiso 1 1 calc R U . . .
C17 C 0.9270(3) 0.8119(6) 0.5015(3) 0.0454(15) Uani 1 1 d . . . . .
H17A H 0.918788 0.725152 0.505889 0.068 Uiso 1 1 calc R U . . .
H17B H 0.974323 0.828446 0.526353 0.068 Uiso 1 1 calc R U . . .
H17C H 0.911109 0.831047 0.455723 0.068 Uiso 1 1 calc R U . . .
C18 C 0.8916(3) 0.8890(6) 0.5267(2) 0.0337(12) Uani 1 1 d . . . . .
C19 C 0.9105(3) 1.0020(5) 0.5571(2) 0.0327(12) Uani 1 1 d . . . . .
H19 H 0.948916 1.046918 0.565582 0.039 Uiso 1 1 calc R U . . .
C20 C 0.8629(3) 1.0366(5) 0.5726(2) 0.0321(12) Uani 1 1 d . . . . .
C21 C 0.8589(3) 1.1513(5) 0.6060(3) 0.0428(15) Uani 1 1 d . . . . .
H21A H 0.892023 1.210119 0.608655 0.064 Uiso 1 1 calc R U . . .
H21B H 0.867076 1.131084 0.649797 0.064 Uiso 1 1 calc R U . . .
H21C H 0.814892 1.187460 0.581275 0.064 Uiso 1 1 calc R U . . .
C22 C 0.7812(3) 0.9393(6) 0.7033(3) 0.0492(16) Uani 1 1 d . . . . .
H22A H 0.743952 0.995112 0.679885 0.074 Uiso 1 1 calc R U . . .
H22B H 0.821923 0.979144 0.710231 0.074 Uiso 1 1 calc R U . . .
H22C H 0.784646 0.918454 0.745318 0.074 Uiso 1 1 calc R U . . .
C23 C 0.7704(2) 0.8246(6) 0.6643(2) 0.0361(13) Uani 1 1 d . . . . .
C24 C 0.7721(3) 0.7057(6) 0.6825(2) 0.0345(13) Uani 1 1 d . . . . .
H24 H 0.779400 0.676974 0.723473 0.041 Uiso 1 1 calc R U . . .
C25 C 0.7611(2) 0.6347(5) 0.6293(2) 0.0311(12) Uani 1 1 d . . . . .
C26 C 0.7604(3) 0.4979(6) 0.6244(3) 0.0446(15) Uani 1 1 d . . . . .
H26A H 0.720752 0.465621 0.623836 0.067 Uiso 1 1 calc R U . . .
H26B H 0.799581 0.464302 0.661676 0.067 Uiso 1 1 calc R U . . .
H26C H 0.760546 0.474277 0.584290 0.067 Uiso 1 1 calc R U . . .
C27 C 0.6229(3) 0.9669(6) 0.3183(2) 0.0449(15) Uani 1 1 d . . . . .
H27A H 0.602582 0.891103 0.294795 0.067 Uiso 1 1 calc R U . . .
H27B H 0.663841 0.982140 0.316861 0.067 Uiso 1 1 calc R U . . .
H27C H 0.592524 1.035556 0.297950 0.067 Uiso 1 1 calc R U . . .
C28 C 0.6379(3) 0.9546(5) 0.3874(2) 0.0325(12) Uani 1 1 d . . . . .
C29 C 0.5969(3) 0.9898(5) 0.4127(2) 0.0343(12) Uani 1 1 d . . . . .
H29 H 0.553362 1.021397 0.389338 0.041 Uiso 1 1 calc R U . . .
C30 C 0.6326(3) 0.9693(5) 0.4783(2) 0.0338(12) Uani 1 1 d . . . . .
C31 C 0.6139(3) 0.9960(7) 0.5298(3) 0.0536(18) Uani 1 1 d . . . . .
H31A H 0.566283 1.009407 0.509577 0.080 Uiso 1 1 calc R U . . .
H31B H 0.637103 1.069678 0.553805 0.080 Uiso 1 1 calc R U . . .
H31C H 0.626237 0.926394 0.559708 0.080 Uiso 1 1 calc R U . . .
C32 C 0.4956(2) 0.5477(5) 0.3514(2) 0.0291(11) Uani 1 1 d . . . . .
C33 C 0.4577(2) 0.4422(5) 0.3395(2) 0.0282(11) Uani 1 1 d . . . . .
H33 H 0.425894 0.440179 0.353852 0.034 Uiso 1 1 calc R U . . .
C34 C 0.4637(2) 0.3390(5) 0.3076(2) 0.0272(11) Uani 1 1 d . . . . .
C35 C 0.5067(2) 0.3503(5) 0.2827(2) 0.0280(11) Uani 1 1 d . . . . .
H35 H 0.509427 0.284290 0.257778 0.034 Uiso 1 1 calc R U . . .
C36 C 0.5464(2) 0.4531(5) 0.2920(2) 0.0268(11) Uani 1 1 d . . . . .
C37 C 0.5858(2) 0.4551(5) 0.2539(2) 0.0317(12) Uani 1 1 d . . . . .
C38 C 0.5681(3) 0.3467(5) 0.2069(2) 0.0371(14) Uani 1 1 d . . . . .
H38A H 0.520221 0.343778 0.178791 0.056 Uiso 1 1 calc R U . . .
H38B H 0.583036 0.270198 0.231543 0.056 Uiso 1 1 calc R U . . .
H38C H 0.589636 0.356903 0.180212 0.056 Uiso 1 1 calc R U . . .
C39 C 0.5683(3) 0.5715(6) 0.2114(2) 0.0409(14) Uani 1 1 d . . . . .
H39A H 0.590996 0.569416 0.185454 0.061 Uiso 1 1 calc R U . . .
H39B H 0.582258 0.644212 0.239219 0.061 Uiso 1 1 calc R U . . .
H39C H 0.520617 0.574565 0.182467 0.061 Uiso 1 1 calc R U . . .
C40 C 0.6610(3) 0.4457(6) 0.2990(2) 0.0382(14) Uani 1 1 d . . . . .
H40A H 0.683508 0.446547 0.272892 0.057 Uiso 1 1 calc R U . . .
H40B H 0.671227 0.369138 0.323746 0.057 Uiso 1 1 calc R U . . .
H40C H 0.676011 0.515399 0.328932 0.057 Uiso 1 1 calc R U . . .
C41 C 0.4788(3) 0.6558(5) 0.3842(2) 0.0341(13) Uani 1 1 d . . . . .
C42 C 0.4168(3) 0.6291(6) 0.3912(3) 0.0416(14) Uani 1 1 d . . . . .
H42A H 0.379081 0.613728 0.348277 0.062 Uiso 1 1 calc R U . . .
H42B H 0.407376 0.699993 0.410950 0.062 Uiso 1 1 calc R U . . .
H42C H 0.424719 0.556924 0.418713 0.062 Uiso 1 1 calc R U . . .
C43 C 0.5326(3) 0.6809(6) 0.4540(2) 0.0402(13) Uani 1 1 d . . . . .
H43A H 0.574805 0.693826 0.454725 0.060 Uiso 1 1 calc R U . . .
H43B H 0.536274 0.610619 0.481396 0.060 Uiso 1 1 calc R U . . .
H43C H 0.521162 0.754322 0.470329 0.060 Uiso 1 1 calc R U . . .
C44 C 0.4599(3) 0.7697(6) 0.3403(3) 0.0394(13) Uani 1 1 d . . . . .
H44A H 0.495642 0.789645 0.330929 0.059 Uiso 1 1 calc R U . . .
H44B H 0.452359 0.839075 0.362269 0.059 Uiso 1 1 calc R U . . .
H44C H 0.419550 0.752775 0.299587 0.059 Uiso 1 1 calc R U . . .
C45 C 0.4243(3) 0.2235(5) 0.3021(2) 0.0326(12) Uani 1 1 d . . . . .
C46 C 0.4422(4) 0.1800(6) 0.3702(3) 0.0557(18) Uani 1 1 d . . . . .
H46A H 0.417249 0.105498 0.367320 0.084 Uiso 1 1 calc R U . . .
H46B H 0.431205 0.244162 0.392533 0.084 Uiso 1 1 calc R U . . .
H46C H 0.489441 0.162367 0.394540 0.084 Uiso 1 1 calc R U . . .
C47 C 0.3502(3) 0.2506(6) 0.2654(3) 0.0465(15) Uani 1 1 d . . . . .
H47A H 0.337243 0.273653 0.220586 0.070 Uiso 1 1 calc R U . . .
H47B H 0.340235 0.318176 0.286657 0.070 Uiso 1 1 calc R U . . .
H47C H 0.325714 0.177406 0.265366 0.070 Uiso 1 1 calc R U . . .
C48 C 0.4378(3) 0.1198(5) 0.2662(2) 0.0369(13) Uani 1 1 d . . . . .
H48A H 0.412874 0.046738 0.265571 0.055 Uiso 1 1 calc R U . . .
H48B H 0.484939 0.100823 0.288432 0.055 Uiso 1 1 calc R U . . .
H48C H 0.424046 0.145515 0.221624 0.055 Uiso 1 1 calc R U . . .
B1 B 0.8440(3) 0.4250(6) 0.4570(3) 0.0274(13) Uani 1 1 d . . . . .
H1 H 0.8720(14) 0.349(4) 0.4519(4) 0.033 Uiso 1 1 calc R U . . .
B2 B 0.7548(3) 0.9389(6) 0.5602(3) 0.0301(13) Uani 1 1 d . . . . .
H2 H 0.7503(4) 1.022(4) 0.5832(12) 0.036 Uiso 1 1 calc R U . . .

loop_
_atom_site_aniso_label
_atom_site_aniso_U_11
_atom_site_aniso_U_22
_atom_site_aniso_U_33
_atom_site_aniso_U_23
_atom_site_aniso_U_13
_atom_site_aniso_U_12
U1 0.02164(8) 0.02258(9) 0.02457(8) -0.00176(7) 0.01102(6) -0.00241(7)
P1 0.0279(6) 0.0337(9) 0.0361(6) -0.0095(6) 0.0144(5) -0.0070(6)
N1 0.027(2) 0.031(3) 0.0262(19) -0.0026(17) 0.0138(17) -0.0031(18)
N2 0.027(2) 0.039(3) 0.028(2) 0.0042(19) 0.0119(18) 0.0007(19)
N3 0.018(2) 0.032(3) 0.0279(18) 0.0013(18) 0.0118(16) -0.0046(17)
N4 0.023(2) 0.032(3) 0.0298(19) -0.0020(18) 0.0140(17) -0.0009(18)
N5 0.024(2) 0.029(3) 0.0288(19) -0.0020(18) 0.0147(16) -0.0048(17)
N6 0.025(2) 0.026(2) 0.0296(19) -0.0028(17) 0.0137(17) -0.0032(17)
N7 0.033(2) 0.023(3) 0.031(2) 0.0000(18) 0.0177(18) 0.0010(18)
N8 0.053(3) 0.019(3) 0.039(2) 0.0132(19) 0.025(2) 0.004(2)
N9 0.026(2) 0.028(3) 0.032(2) 0.0001(17) 0.0151(17) 0.0007(17)
N10 0.034(2) 0.018(2) 0.034(2) -0.0022(17) 0.0203(18) 0.0007(18)
N11 0.028(2) 0.030(3) 0.0276(19) -0.0030(19) 0.0144(17) -0.0035(19)
N12 0.029(2) 0.027(3) 0.0295(19) -0.0027(18) 0.0153(17) -0.0095(18)
C1 0.024(2) 0.028(3) 0.029(2) -0.002(2) 0.012(2) -0.002(2)
C2 0.033(3) 0.038(4) 0.048(3) 0.004(3) 0.025(3) -0.004(3)
C3 0.028(3) 0.027(3) 0.034(2) 0.007(2) 0.016(2) -0.003(2)
C4 0.037(3) 0.023(3) 0.048(3) 0.002(2) 0.024(3) -0.003(2)
C5 0.036(3) 0.028(3) 0.032(2) 0.003(2) 0.017(2) -0.003(2)
C6 0.049(3) 0.022(3) 0.056(3) -0.003(3) 0.030(3) -0.001(2)
C7 0.050(4) 0.057(5) 0.043(3) -0.009(3) 0.032(3) -0.009(3)
C8 0.025(3) 0.050(4) 0.029(2) -0.009(2) 0.016(2) -0.008(2)
C9 0.030(3) 0.059(4) 0.031(2) 0.004(3) 0.016(2) -0.005(3)
C10 0.033(3) 0.050(4) 0.036(3) 0.011(3) 0.021(2) 0.001(3)
C11 0.084(5) 0.072(6) 0.066(4) 0.040(4) 0.058(4) 0.033(5)
C12 0.034(3) 0.042(4) 0.047(3) -0.001(3) 0.016(3) 0.004(3)
C13 0.027(3) 0.033(3) 0.034(2) 0.007(2) 0.015(2) 0.002(2)
C14 0.025(3) 0.045(4) 0.022(2) 0.007(2) 0.004(2) 0.004(2)
C15 0.027(3) 0.037(3) 0.023(2) 0.002(2) 0.008(2) -0.002(2)
C16 0.029(3) 0.054(4) 0.031(2) -0.005(3) 0.008(2) -0.007(3)
C17 0.030(3) 0.053(4) 0.060(3) -0.004(3) 0.027(3) -0.002(3)
C18 0.026(3) 0.036(4) 0.035(3) -0.001(2) 0.012(2) -0.006(2)
C19 0.027(3) 0.033(3) 0.035(3) -0.002(2) 0.012(2) -0.008(2)
C20 0.035(3) 0.028(3) 0.032(2) -0.004(2) 0.015(2) -0.010(2)
C21 0.041(3) 0.034(4) 0.053(3) -0.013(3) 0.022(3) -0.014(3)
C22 0.059(4) 0.053(5) 0.043(3) -0.010(3) 0.030(3) -0.004(3)
C23 0.027(3) 0.053(4) 0.029(2) -0.003(3) 0.014(2) -0.005(3)
C24 0.034(3) 0.049(4) 0.028(2) 0.003(2) 0.020(2) -0.003(2)
C25 0.024(2) 0.037(3) 0.029(2) 0.006(2) 0.011(2) 0.000(2)
C26 0.057(4) 0.037(4) 0.039(3) 0.007(3) 0.022(3) -0.001(3)
C27 0.043(3) 0.052(4) 0.036(3) 0.007(3) 0.016(3) 0.006(3)
C28 0.033(3) 0.027(3) 0.035(2) 0.003(2) 0.014(2) 0.003(2)
C29 0.031(3) 0.026(3) 0.039(3) 0.004(2) 0.012(2) 0.000(2)
C30 0.031(3) 0.033(3) 0.037(3) 0.000(2) 0.017(2) -0.007(2)
C31 0.041(3) 0.081(6) 0.043(3) 0.000(3) 0.024(3) 0.007(3)
C32 0.026(2) 0.034(3) 0.025(2) -0.005(2) 0.011(2) 0.002(2)
C33 0.022(2) 0.037(3) 0.027(2) -0.002(2) 0.0129(19) -0.001(2)
C34 0.026(2) 0.028(3) 0.028(2) -0.003(2) 0.0131(19) -0.001(2)
C35 0.026(2) 0.029(3) 0.028(2) -0.002(2) 0.012(2) 0.002(2)
C36 0.020(2) 0.031(3) 0.024(2) -0.003(2) 0.0063(18) 0.002(2)
C37 0.025(2) 0.041(4) 0.029(2) -0.007(2) 0.013(2) -0.005(2)
C38 0.033(3) 0.049(4) 0.034(2) -0.012(2) 0.020(2) -0.005(3)
C39 0.037(3) 0.053(4) 0.033(3) 0.001(3) 0.017(2) -0.003(3)
C40 0.028(3) 0.048(4) 0.037(3) -0.011(3) 0.015(2) -0.005(3)
C41 0.034(3) 0.036(4) 0.035(2) -0.007(2) 0.019(2) 0.000(2)
C42 0.046(3) 0.042(4) 0.052(3) -0.009(3) 0.035(3) 0.001(3)
C43 0.050(3) 0.037(4) 0.036(3) -0.010(3) 0.022(2) -0.003(3)
C44 0.031(3) 0.039(4) 0.044(3) -0.001(3) 0.015(2) 0.002(2)
C45 0.040(3) 0.024(3) 0.039(3) 0.002(2) 0.023(2) 0.000(2)
C46 0.092(5) 0.039(4) 0.054(3) 0.002(3) 0.050(4) 0.000(4)
C47 0.039(3) 0.035(4) 0.075(4) -0.012(3) 0.035(3) -0.006(3)
C48 0.044(3) 0.032(3) 0.036(3) -0.001(2) 0.021(2) -0.001(3)
B1 0.029(3) 0.027(4) 0.028(3) -0.002(2) 0.015(2) -0.003(2)
B2 0.029(3) 0.031(4) 0.030(3) 0.000(2) 0.014(2) -0.007(2)

loop_
_atom_type_symbol
_atom_type_description
_atom_type_scat_dispersion_real
_atom_type_scat_dispersion_imag
_atom_type_scat_source
C C 0.0181 0.0091 'International Tables Vol C Tables 4.2.6.8 and 6.1.1.4'
H H 0.0000 0.0000 'International Tables Vol C Tables 4.2.6.8 and 6.1.1.4'
B B 0.0090 0.0039 'International Tables Vol C Tables 4.2.6.8 and 6.1.1.4'
N N 0.0311 0.0180 'International Tables Vol C Tables 4.2.6.8 and 6.1.1.4'
P P 0.2955 0.4335 'International Tables Vol C Tables 4.2.6.8 and 6.1.1.4'
U U -4.3638 13.4090 'International Tables Vol C Tables 4.2.6.8 and 6.1.1.4'

loop_
_geom_angle_atom_site_label_1
_geom_angle_atom_site_label_2
_geom_angle_atom_site_label_3
_geom_angle
_geom_angle_site_symmetry_1
_geom_angle_site_symmetry_3
_geom_angle_publ_flag
N2 U1 N8 153.99(14) . . ?
N2 U1 N9 88.87(14) . . ?
N8 U1 N9 77.20(14) . . ?
N2 U1 N3 79.64(14) . . ?
N8 U1 N3 98.00(13) . . ?
N9 U1 N3 142.33(12) . . ?
N2 U1 N1 74.10(12) . . ?
N8 U1 N1 80.85(14) . . ?
N9 U1 N1 73.32(13) . . ?
N3 U1 N1 69.04(12) . . ?
N2 U1 N7 106.40(13) . . ?
N8 U1 N7 87.91(13) . . ?
N9 U1 N7 65.65(13) . . ?
N3 U1 N7 152.02(12) . . ?
N1 U1 N7 138.90(13) . . ?
N2 U1 P1 93.82(9) . . ?
N8 U1 P1 111.69(12) . . ?
N9 U1 P1 134.11(10) . . ?
N3 U1 P1 82.76(9) . . ?
N1 U1 P1 150.74(10) . . ?
N7 U1 P1 69.72(9) . . ?
C1 P1 U1 134.34(17) . . ?
C1 P1 H1P 100(3) . . ?
U1 P1 H1P 96(3) . . ?
C15 N1 N4 105.8(4) . . ?
C15 N1 U1 135.6(4) . . ?
N4 N1 U1 118.2(3) . . ?
C10 N2 N5 106.4(4) . . ?
C10 N2 U1 130.0(4) . . ?
N5 N2 U1 122.0(3) . . ?
C3 N3 N6 107.1(4) . . ?
C3 N3 U1 131.7(3) . . ?
N6 N3 U1 119.6(3) . . ?
C13 N4 N1 110.7(4) . . ?
C13 N4 B1 125.8(5) . . ?
N1 N4 B1 123.3(4) . . ?
C8 N5 N2 109.5(4) . . ?
C8 N5 B1 128.8(5) . . ?
N2 N5 B1 121.6(4) . . ?
C5 N6 N3 110.1(4) . . ?
C5 N6 B1 127.4(5) . . ?
N3 N6 B1 122.4(4) . . ?
C28 N7 N10 105.4(4) . . ?
C28 N7 U1 132.6(4) . . ?
N10 N7 U1 90.5(3) . . ?
N11 N8 C25 105.6(4) . . ?
N11 N8 U1 118.8(3) . . ?
C25 N8 U1 133.8(4) . . ?
C18 N9 N12 105.8(4) . . ?
C18 N9 U1 137.2(4) . . ?
N12 N9 U1 116.9(3) . . ?
C30 N10 N7 110.0(4) . . ?
C30 N10 B2 122.2(4) . . ?
N7 N10 B2 122.5(4) . . ?
N8 N11 C23 110.7(5) . . ?
N8 N11 B2 120.9(4) . . ?
C23 N11 B2 128.4(5) . . ?
C20 N12 N9 110.5(4) . . ?
C20 N12 B2 128.1(5) . . ?
N9 N12 B2 121.3(4) . . ?
C36 C1 C32 117.4(5) . . ?
C36 C1 P1 118.1(4) . . ?
C32 C1 P1 124.5(4) . . ?
C3 C2 H2A 109.5 . . ?
C3 C2 H2B 109.5 . . ?
H2A C2 H2B 109.5 . . ?
C3 C2 H2C 109.5 . . ?
H2A C2 H2C 109.5 . . ?
H2B C2 H2C 109.5 . . ?
N3 C3 C4 109.0(5) . . ?
N3 C3 C2 123.4(5) . . ?
C4 C3 C2 127.6(5) . . ?
C5 C4 C3 106.8(5) . . ?
C5 C4 H4 126.6 . . ?
C3 C4 H4 126.6 . . ?
N6 C5 C4 106.9(5) . . ?
N6 C5 C6 124.6(5) . . ?
C4 C5 C6 128.4(5) . . ?
C5 C6 H6A 109.5 . . ?
C5 C6 H6B 109.5 . . ?
H6A C6 H6B 109.5 . . ?
C5 C6 H6C 109.5 . . ?
H6A C6 H6C 109.5 . . ?
H6B C6 H6C 109.5 . . ?
C8 C7 H7A 109.5 . . ?
C8 C7 H7B 109.5 . . ?
H7A C7 H7B 109.5 . . ?
C8 C7 H7C 109.5 . . ?
H7A C7 H7C 109.5 . . ?
H7B C7 H7C 109.5 . . ?
N5 C8 C9 107.8(5) . . ?
N5 C8 C7 121.9(5) . . ?
C9 C8 C7 130.3(5) . . ?
C8 C9 C10 106.7(5) . . ?
C8 C9 H9 126.7 . . ?
C10 C9 H9 126.7 . . ?
N2 C10 C9 109.6(5) . . ?
N2 C10 C11 120.3(5) . . ?
C9 C10 C11 130.1(5) . . ?
C10 C11 H11A 109.5 . . ?
C10 C11 H11B 109.5 . . ?
H11A C11 H11B 109.5 . . ?
C10 C11 H11C 109.5 . . ?
H11A C11 H11C 109.5 . . ?
H11B C11 H11C 109.5 . . ?
C13 C12 H12A 109.5 . . ?
C13 C12 H12B 109.5 . . ?
H12A C12 H12B 109.5 . . ?
C13 C12 H12C 109.5 . . ?
H12A C12 H12C 109.5 . . ?
H12B C12 H12C 109.5 . . ?
N4 C13 C14 107.2(5) . . ?
N4 C13 C12 124.4(5) . . ?
C14 C13 C12 128.4(5) . . ?
C13 C14 C15 106.9(4) . . ?
C13 C14 H14 126.6 . . ?
C15 C14 H14 126.6 . . ?
N1 C15 C14 109.4(5) . . ?
N1 C15 C16 124.5(5) . . ?
C14 C15 C16 126.1(4) . . ?
C15 C16 H16A 109.5 . . ?
C15 C16 H16B 109.5 . . ?
H16A C16 H16B 109.5 . . ?
C15 C16 H16C 109.5 . . ?
H16A C16 H16C 109.5 . . ?
H16B C16 H16C 109.5 . . ?
C18 C17 H17A 109.5 . . ?
C18 C17 H17B 109.5 . . ?
H17A C17 H17B 109.5 . . ?
C18 C17 H17C 109.5 . . ?
H17A C17 H17C 109.5 . . ?
H17B C17 H17C 109.5 . . ?
N9 C18 C19 109.5(5) . . ?
N9 C18 C17 122.6(5) . . ?
C19 C18 C17 127.9(5) . . ?
C20 C19 C18 106.8(5) . . ?
C20 C19 H19 126.6 . . ?
C18 C19 H19 126.6 . . ?
N12 C20 C19 107.5(5) . . ?
N12 C20 C21 123.6(5) . . ?
C19 C20 C21 128.9(5) . . ?
C20 C21 H21A 109.5 . . ?
C20 C21 H21B 109.5 . . ?
H21A C21 H21B 109.5 . . ?
C20 C21 H21C 109.5 . . ?
H21A C21 H21C 109.5 . . ?
H21B C21 H21C 109.5 . . ?
C23 C22 H22A 109.5 . . ?
C23 C22 H22B 109.5 . . ?
H22A C22 H22B 109.5 . . ?
C23 C22 H22C 109.5 . . ?
H22A C22 H22C 109.5 . . ?
H22B C22 H22C 109.5 . . ?
N11 C23 C24 108.4(5) . . ?
N11 C23 C22 122.4(6) . . ?
C24 C23 C22 129.2(5) . . ?
C23 C24 C25 106.5(4) . . ?
C23 C24 H24 126.8 . . ?
C25 C24 H24 126.8 . . ?
C24 C25 N8 108.8(5) . . ?
C24 C25 C26 128.2(5) . . ?
N8 C25 C26 123.0(5) . . ?
C25 C26 H26A 109.5 . . ?
C25 C26 H26B 109.5 . . ?
H26A C26 H26B 109.5 . . ?
C25 C26 H26C 109.5 . . ?
H26A C26 H26C 109.5 . . ?
H26B C26 H26C 109.5 . . ?
C28 C27 H27A 109.5 . . ?
C28 C27 H27B 109.5 . . ?
H27A C27 H27B 109.5 . . ?
C28 C27 H27C 109.5 . . ?
H27A C27 H27C 109.5 . . ?
H27B C27 H27C 109.5 . . ?
N7 C28 C29 110.7(4) . . ?
N7 C28 C27 123.0(5) . . ?
C29 C28 C27 126.2(5) . . ?
C30 C29 C28 105.6(5) . . ?
C30 C29 H29 127.2 . . ?
C28 C29 H29 127.2 . . ?
N10 C30 C29 108.2(5) . . ?
N10 C30 C31 123.0(5) . . ?
C29 C30 C31 128.7(5) . . ?
C30 C31 H31A 109.5 . . ?
C30 C31 H31B 109.5 . . ?
H31A C31 H31B 109.5 . . ?
C30 C31 H31C 109.5 . . ?
H31A C31 H31C 109.5 . . ?
H31B C31 H31C 109.5 . . ?
C33 C32 C1 118.8(5) . . ?
C33 C32 C41 116.2(4) . . ?
C1 C32 C41 125.0(5) . . ?
C32 C33 C34 124.0(5) . . ?
C32 C33 H33 118.0 . . ?
C34 C33 H33 118.0 . . ?
C35 C34 C33 115.7(5) . . ?
C35 C34 C45 124.1(5) . . ?
C33 C34 C45 120.1(4) . . ?
C34 C35 C36 123.9(5) . . ?
C34 C35 H35 118.0 . . ?
C36 C35 H35 118.0 . . ?
C35 C36 C1 118.9(5) . . ?
C35 C36 C37 116.3(4) . . ?
C1 C36 C37 124.7(5) . . ?
C38 C37 C39 105.7(4) . . ?
C38 C37 C40 105.4(5) . . ?
C39 C37 C40 110.8(5) . . ?
C38 C37 C36 112.2(4) . . ?
C39 C37 C36 110.0(5) . . ?
C40 C37 C36 112.5(4) . . ?
C37 C38 H38A 109.5 . . ?
C37 C38 H38B 109.5 . . ?
H38A C38 H38B 109.5 . . ?
C37 C38 H38C 109.5 . . ?
H38A C38 H38C 109.5 . . ?
H38B C38 H38C 109.5 . . ?
C37 C39 H39A 109.5 . . ?
C37 C39 H39B 109.5 . . ?
H39A C39 H39B 109.5 . . ?
C37 C39 H39C 109.5 . . ?
H39A C39 H39C 109.5 . . ?
H39B C39 H39C 109.5 . . ?
C37 C40 H40A 109.5 . . ?
C37 C40 H40B 109.5 . . ?
H40A C40 H40B 109.5 . . ?
C37 C40 H40C 109.5 . . ?
H40A C40 H40C 109.5 . . ?
H40B C40 H40C 109.5 . . ?
C43 C41 C44 113.4(5) . . ?
C43 C41 C42 103.6(4) . . ?
C44 C41 C42 104.2(5) . . ?
C43 C41 C32 113.5(4) . . ?
C44 C41 C32 109.5(4) . . ?
C42 C41 C32 112.1(5) . . ?
C41 C42 H42A 109.5 . . ?
C41 C42 H42B 109.5 . . ?
H42A C42 H42B 109.5 . . ?
C41 C42 H42C 109.5 . . ?
H42A C42 H42C 109.5 . . ?
H42B C42 H42C 109.5 . . ?
C41 C43 H43A 109.5 . . ?
C41 C43 H43B 109.5 . . ?
H43A C43 H43B 109.5 . . ?
C41 C43 H43C 109.5 . . ?
H43A C43 H43C 109.5 . . ?
H43B C43 H43C 109.5 . . ?
C41 C44 H44A 109.5 . . ?
C41 C44 H44B 109.5 . . ?
H44A C44 H44B 109.5 . . ?
C41 C44 H44C 109.5 . . ?
H44A C44 H44C 109.5 . . ?
H44B C44 H44C 109.5 . . ?
C34 C45 C46 108.7(5) . . ?
C34 C45 C48 112.6(4) . . ?
C46 C45 C48 109.1(5) . . ?
C34 C45 C47 110.5(5) . . ?
C46 C45 C47 108.3(5) . . ?
C48 C45 C47 107.6(5) . . ?
C45 C46 H46A 109.5 . . ?
C45 C46 H46B 109.5 . . ?
H46A C46 H46B 109.5 . . ?
C45 C46 H46C 109.5 . . ?
H46A C46 H46C 109.5 . . ?
H46B C46 H46C 109.5 . . ?
C45 C47 H47A 109.5 . . ?
C45 C47 H47B 109.5 . . ?
H47A C47 H47B 109.5 . . ?
C45 C47 H47C 109.5 . . ?
H47A C47 H47C 109.5 . . ?
H47B C47 H47C 109.5 . . ?
C45 C48 H48A 109.5 . . ?
C45 C48 H48B 109.5 . . ?
H48A C48 H48B 109.5 . . ?
C45 C48 H48C 109.5 . . ?
H48A C48 H48C 109.5 . . ?
H48B C48 H48C 109.5 . . ?
N6 B1 N5 111.2(4) . . ?
N6 B1 N4 110.7(4) . . ?
N5 B1 N4 111.1(4) . . ?
N6 B1 H1 107.9 . . ?
N5 B1 H1 107.9 . . ?
N4 B1 H1 107.9 . . ?
N11 B2 N12 111.7(5) . . ?
N11 B2 N10 107.8(4) . . ?
N12 B2 N10 109.1(4) . . ?
N11 B2 H2 109.4 . . ?
N12 B2 H2 109.4 . . ?
N10 B2 H2 109.4 . . ?

loop_
_geom_bond_atom_site_label_1
_geom_bond_atom_site_label_2
_geom_bond_distance
_geom_bond_site_symmetry_2
_geom_bond_publ_flag
U1 N2 2.542(4) . ?
U1 N8 2.547(4) . ?
U1 N9 2.584(4) . ?
U1 N3 2.610(4) . ?
U1 N1 2.668(4) . ?
U1 N7 2.788(4) . ?
U1 P1 2.9813(13) . ?
P1 C1 1.836(5) . ?
P1 H1P 1.31(6) . ?
N1 C15 1.357(6) . ?
N1 N4 1.368(6) . ?
N2 C10 1.341(6) . ?
N2 N5 1.373(6) . ?
N3 C3 1.341(6) . ?
N3 N6 1.370(6) . ?
N4 C13 1.345(6) . ?
N4 B1 1.547(7) . ?
N5 C8 1.352(6) . ?
N5 B1 1.541(7) . ?
N6 C5 1.351(7) . ?
N6 B1 1.535(7) . ?
N7 C28 1.338(7) . ?
N7 N10 1.392(5) . ?
N8 N11 1.346(6) . ?
N8 C25 1.396(6) . ?
N9 C18 1.356(7) . ?
N9 N12 1.376(6) . ?
N10 C30 1.345(7) . ?
N10 B2 1.582(7) . ?
N11 C23 1.359(6) . ?
N11 B2 1.547(7) . ?
N12 C20 1.347(6) . ?
N12 B2 1.551(7) . ?
C1 C36 1.431(7) . ?
C1 C32 1.438(7) . ?
C2 C3 1.492(7) . ?
C2 H2A 0.9800 . ?
C2 H2B 0.9800 . ?
C2 H2C 0.9800 . ?
C3 C4 1.393(8) . ?
C4 C5 1.384(8) . ?
C4 H4 0.9500 . ?
C5 C6 1.493(7) . ?
C6 H6A 0.9800 . ?
C6 H6B 0.9800 . ?
C6 H6C 0.9800 . ?
C7 C8 1.488(8) . ?
C7 H7A 0.9800 . ?
C7 H7B 0.9800 . ?
C7 H7C 0.9800 . ?
C8 C9 1.364(8) . ?
C9 C10 1.384(8) . ?
C9 H9 0.9500 . ?
C10 C11 1.485(9) . ?
C11 H11A 0.9800 . ?
C11 H11B 0.9800 . ?
C11 H11C 0.9800 . ?
C12 C13 1.486(7) . ?
C12 H12A 0.9800 . ?
C12 H12B 0.9800 . ?
C12 H12C 0.9800 . ?
C13 C14 1.375(7) . ?
C14 C15 1.382(7) . ?
C14 H14 0.9500 . ?
C15 C16 1.493(8) . ?
C16 H16A 0.9800 . ?
C16 H16B 0.9800 . ?
C16 H16C 0.9800 . ?
C17 C18 1.483(8) . ?
C17 H17A 0.9800 . ?
C17 H17B 0.9800 . ?
C17 H17C 0.9800 . ?
C18 C19 1.388(8) . ?
C19 C20 1.373(8) . ?
C19 H19 0.9500 . ?
C20 C21 1.505(8) . ?
C21 H21A 0.9800 . ?
C21 H21B 0.9800 . ?
C21 H21C 0.9800 . ?
C22 C23 1.500(8) . ?
C22 H22A 0.9800 . ?
C22 H22B 0.9800 . ?
C22 H22C 0.9800 . ?
C23 C24 1.360(8) . ?
C24 C25 1.388(7) . ?
C24 H24 0.9500 . ?
C25 C26 1.497(8) . ?
C26 H26A 0.9800 . ?
C26 H26B 0.9800 . ?
C26 H26C 0.9800 . ?
C27 C28 1.499(7) . ?
C27 H27A 0.9800 . ?
C27 H27B 0.9800 . ?
C27 H27C 0.9800 . ?
C28 C29 1.397(8) . ?
C29 C30 1.374(7) . ?
C29 H29 0.9500 . ?
C30 C31 1.503(8) . ?
C31 H31A 0.9800 . ?
C31 H31B 0.9800 . ?
C31 H31C 0.9800 . ?
C32 C33 1.392(7) . ?
C32 C41 1.559(7) . ?
C33 C34 1.397(7) . ?
C33 H33 0.9500 . ?
C34 C35 1.387(7) . ?
C34 C45 1.525(7) . ?
C35 C36 1.399(7) . ?
C35 H35 0.9500 . ?
C36 C37 1.562(7) . ?
C37 C38 1.534(7) . ?
C37 C39 1.545(8) . ?
C37 C40 1.546(7) . ?
C38 H38A 0.9800 . ?
C38 H38B 0.9800 . ?
C38 H38C 0.9800 . ?
C39 H39A 0.9800 . ?
C39 H39B 0.9800 . ?
C39 H39C 0.9800 . ?
C40 H40A 0.9800 . ?
C40 H40B 0.9800 . ?
C40 H40C 0.9800 . ?
C41 C43 1.533(7) . ?
C41 C44 1.540(8) . ?
C41 C42 1.552(8) . ?
C42 H42A 0.9800 . ?
C42 H42B 0.9800 . ?
C42 H42C 0.9800 . ?
C43 H43A 0.9800 . ?
C43 H43B 0.9800 . ?
C43 H43C 0.9800 . ?
C44 H44A 0.9800 . ?
C44 H44B 0.9800 . ?
C44 H44C 0.9800 . ?
C45 C46 1.527(7) . ?
C45 C48 1.532(8) . ?
C45 C47 1.534(8) . ?
C46 H46A 0.9800 . ?
C46 H46B 0.9800 . ?
C46 H46C 0.9800 . ?
C47 H47A 0.9800 . ?
C47 H47B 0.9800 . ?
C47 H47C 0.9800 . ?
C48 H48A 0.9800 . ?
C48 H48B 0.9800 . ?
C48 H48C 0.9800 . ?
B1 H1 1.10(5) . ?
B2 H2 1.09(5) . ?

loop_
_geom_torsion_atom_site_label_1
_geom_torsion_atom_site_label_2
_geom_torsion_atom_site_label_3
_geom_torsion_atom_site_label_4
_geom_torsion
_geom_torsion_site_symmetry_1
_geom_torsion_site_symmetry_2
_geom_torsion_site_symmetry_3
_geom_torsion_site_symmetry_4
_geom_torsion_publ_flag
C15 N1 N4 C13 0.2(6) . . . . ?
U1 N1 N4 C13 173.7(3) . . . . ?
C15 N1 N4 B1 176.1(4) . . . . ?
U1 N1 N4 B1 -10.4(6) . . . . ?
C10 N2 N5 C8 -0.5(5) . . . . ?
U1 N2 N5 C8 166.4(3) . . . . ?
C10 N2 N5 B1 179.3(4) . . . . ?
U1 N2 N5 B1 -13.8(5) . . . . ?
C3 N3 N6 C5 0.7(5) . . . . ?
U1 N3 N6 C5 -166.8(3) . . . . ?
C3 N3 N6 B1 -175.8(4) . . . . ?
U1 N3 N6 B1 16.7(5) . . . . ?
C28 N7 N10 C30 0.4(6) . . . . ?
U1 N7 N10 C30 -134.5(4) . . . . ?
C28 N7 N10 B2 -154.3(5) . . . . ?
U1 N7 N10 B2 70.8(4) . . . . ?
C25 N8 N11 C23 -1.6(6) . . . . ?
U1 N8 N11 C23 -168.3(3) . . . . ?
C25 N8 N11 B2 175.9(4) . . . . ?
U1 N8 N11 B2 9.2(6) . . . . ?
C18 N9 N12 C20 0.3(5) . . . . ?
U1 N9 N12 C20 -175.9(3) . . . . ?
C18 N9 N12 B2 -176.1(4) . . . . ?
U1 N9 N12 B2 7.7(5) . . . . ?
U1 P1 C1 C36 -84.9(4) . . . . ?
U1 P1 C1 C32 92.4(5) . . . . ?
N6 N3 C3 C4 0.4(5) . . . . ?
U1 N3 C3 C4 165.8(3) . . . . ?
N6 N3 C3 C2 178.8(4) . . . . ?
U1 N3 C3 C2 -15.8(7) . . . . ?
N3 C3 C4 C5 -1.3(6) . . . . ?
C2 C3 C4 C5 -179.6(5) . . . . ?
N3 N6 C5 C4 -1.5(5) . . . . ?
B1 N6 C5 C4 174.8(4) . . . . ?
N3 N6 C5 C6 176.1(4) . . . . ?
B1 N6 C5 C6 -7.7(8) . . . . ?
C3 C4 C5 N6 1.7(6) . . . . ?
C3 C4 C5 C6 -175.7(5) . . . . ?
N2 N5 C8 C9 0.4(6) . . . . ?
B1 N5 C8 C9 -179.4(5) . . . . ?
N2 N5 C8 C7 -179.1(5) . . . . ?
B1 N5 C8 C7 1.1(8) . . . . ?
N5 C8 C9 C10 -0.1(6) . . . . ?
C7 C8 C9 C10 179.4(6) . . . . ?
N5 N2 C10 C9 0.5(6) . . . . ?
U1 N2 C10 C9 -165.0(4) . . . . ?
N5 N2 C10 C11 179.9(6) . . . . ?
U1 N2 C10 C11 14.3(8) . . . . ?
C8 C9 C10 N2 -0.3(6) . . . . ?
C8 C9 C10 C11 -179.6(7) . . . . ?
N1 N4 C13 C14 0.9(6) . . . . ?
B1 N4 C13 C14 -174.9(5) . . . . ?
N1 N4 C13 C12 -177.6(5) . . . . ?
B1 N4 C13 C12 6.6(8) . . . . ?
N4 C13 C14 C15 -1.5(6) . . . . ?
C12 C13 C14 C15 176.9(5) . . . . ?
N4 N1 C15 C14 -1.2(6) . . . . ?
U1 N1 C15 C14 -173.0(4) . . . . ?
N4 N1 C15 C16 178.7(5) . . . . ?
U1 N1 C15 C16 6.8(8) . . . . ?
C13 C14 C15 N1 1.7(6) . . . . ?
C13 C14 C15 C16 -178.1(5) . . . . ?
N12 N9 C18 C19 -0.7(5) . . . . ?
U1 N9 C18 C19 174.2(3) . . . . ?
N12 N9 C18 C17 179.1(5) . . . . ?
U1 N9 C18 C17 -5.9(8) . . . . ?
N9 C18 C19 C20 0.9(6) . . . . ?
C17 C18 C19 C20 -178.9(5) . . . . ?
N9 N12 C20 C19 0.3(6) . . . . ?
B2 N12 C20 C19 176.3(5) . . . . ?
N9 N12 C20 C21 179.4(5) . . . . ?
B2 N12 C20 C21 -4.5(8) . . . . ?
C18 C19 C20 N12 -0.7(6) . . . . ?
C18 C19 C20 C21 -179.8(5) . . . . ?
N8 N11 C23 C24 0.6(6) . . . . ?
B2 N11 C23 C24 -176.6(5) . . . . ?
N8 N11 C23 C22 179.5(5) . . . . ?
B2 N11 C23 C22 2.3(8) . . . . ?
N11 C23 C24 C25 0.7(6) . . . . ?
C22 C23 C24 C25 -178.1(6) . . . . ?
C23 C24 C25 N8 -1.6(6) . . . . ?
C23 C24 C25 C26 177.5(6) . . . . ?
N11 N8 C25 C24 2.0(6) . . . . ?
U1 N8 C25 C24 165.8(4) . . . . ?
N11 N8 C25 C26 -177.3(5) . . . . ?
U1 N8 C25 C26 -13.4(8) . . . . ?
N10 N7 C28 C29 -0.4(6) . . . . ?
U1 N7 C28 C29 105.1(5) . . . . ?
N10 N7 C28 C27 175.9(5) . . . . ?
U1 N7 C28 C27 -78.6(7) . . . . ?
N7 C28 C29 C30 0.3(7) . . . . ?
C27 C28 C29 C30 -175.9(6) . . . . ?
N7 N10 C30 C29 -0.2(6) . . . . ?
B2 N10 C30 C29 154.6(5) . . . . ?
N7 N10 C30 C31 -177.5(5) . . . . ?
B2 N10 C30 C31 -22.7(9) . . . . ?
C28 C29 C30 N10 -0.1(7) . . . . ?
C28 C29 C30 C31 177.0(6) . . . . ?
C36 C1 C32 C33 11.7(7) . . . . ?
P1 C1 C32 C33 -165.7(4) . . . . ?
C36 C1 C32 C41 -168.0(4) . . . . ?
P1 C1 C32 C41 14.6(7) . . . . ?
C1 C32 C33 C34 -3.0(7) . . . . ?
C41 C32 C33 C34 176.7(4) . . . . ?
C32 C33 C34 C35 -5.3(7) . . . . ?
C32 C33 C34 C45 174.6(4) . . . . ?
C33 C34 C35 C36 4.9(7) . . . . ?
C45 C34 C35 C36 -175.0(4) . . . . ?
C34 C35 C36 C1 3.9(7) . . . . ?
C34 C35 C36 C37 -173.4(4) . . . . ?
C32 C1 C36 C35 -12.1(7) . . . . ?
P1 C1 C36 C35 165.5(4) . . . . ?
C32 C1 C36 C37 165.0(4) . . . . ?
P1 C1 C36 C37 -17.5(6) . . . . ?
C35 C36 C37 C38 5.7(6) . . . . ?
C1 C36 C37 C38 -171.5(4) . . . . ?
C35 C36 C37 C39 123.0(5) . . . . ?
C1 C36 C37 C39 -54.1(6) . . . . ?
C35 C36 C37 C40 -113.0(5) . . . . ?
C1 C36 C37 C40 69.9(7) . . . . ?
C33 C32 C41 C43 111.0(5) . . . . ?
C1 C32 C41 C43 -69.3(7) . . . . ?
C33 C32 C41 C44 -121.1(5) . . . . ?
C1 C32 C41 C44 58.6(6) . . . . ?
C33 C32 C41 C42 -6.0(6) . . . . ?
C1 C32 C41 C42 173.7(5) . . . . ?
C35 C34 C45 C46 121.4(5) . . . . ?
C33 C34 C45 C46 -58.5(6) . . . . ?
C35 C34 C45 C48 0.4(7) . . . . ?
C33 C34 C45 C48 -179.5(4) . . . . ?
C35 C34 C45 C47 -119.9(6) . . . . ?
C33 C34 C45 C47 60.2(6) . . . . ?
C5 N6 B1 N5 112.7(5) . . . . ?
N3 N6 B1 N5 -71.4(5) . . . . ?
C5 N6 B1 N4 -123.3(5) . . . . ?
N3 N6 B1 N4 52.6(6) . . . . ?
C8 N5 B1 N6 -110.5(6) . . . . ?
N2 N5 B1 N6 69.7(6) . . . . ?
C8 N5 B1 N4 125.8(5) . . . . ?
N2 N5 B1 N4 -54.0(6) . . . . ?
C13 N4 B1 N6 119.5(5) . . . . ?
N1 N4 B1 N6 -55.8(6) . . . . ?
C13 N4 B1 N5 -116.5(5) . . . . ?
N1 N4 B1 N5 68.2(6) . . . . ?
N8 N11 B2 N12 -71.7(6) . . . . ?
C23 N11 B2 N12 105.3(6) . . . . ?
N8 N11 B2 N10 48.1(6) . . . . ?
C23 N11 B2 N10 -134.9(5) . . . . ?
C20 N12 B2 N11 -115.9(6) . . . . ?
N9 N12 B2 N11 59.8(5) . . . . ?
C20 N12 B2 N10 125.0(5) . . . . ?
N9 N12 B2 N10 -59.3(6) . . . . ?
C30 N10 B2 N11 90.4(6) . . . . ?
N7 N10 B2 N11 -117.9(5) . . . . ?
C30 N10 B2 N12 -148.1(5) . . . . ?
N7 N10 B2 N12 3.6(7) . . . . ?
